data_4086170
loop_
_publ_author_name
'Huber, Raffael'
'Bigler, Raphael'
'Mezzetti, Antonio'

_publ_section_title
;
 Chiral Iron(II) NPPN Complexes: Synthesis and Application in the
 Asymmetric Strecker Reaction of Azomethine Imines
;
_journal_issue 13
_journal_name_full Organometallics
_journal_page_first 3374
_journal_paper_doi 10.1021/acs.organomet.5b00357
_journal_volume 34
_journal_year 2015
_chemical_absolute_configuration rmad
_chemical_formula_sum 'C50 H65.39 B2 F8 Fe N4 O0.7 P2'
_chemical_formula_weight 1025.02
_chemical_melting_point ?
_chemical_name_common '[Fe(CNtBu)2(NPPN)](BF4)2 &#x00FA; 0.70 H2O'
_chemical_name_systematic
;
 ?
;
_space_group_crystal_system tetragonal
_space_group_IT_number 96
_space_group_name_Hall 'P 4nw 2abw'
_space_group_name_H-M_alt 'P 43 21 2'
_symmetry_space_group_name_Hall 'P 4nw 2abw'
_symmetry_space_group_name_H-M 'P 43 21 2'
_atom_sites_solution_hydrogens mixed
_audit_creation_method SHELXL-2013
_cell_angle_alpha 90
_cell_angle_beta 90
_cell_angle_gamma 90
_cell_formula_units_Z 4
_cell_length_a 10.9540(4)
_cell_length_b 10.9540(4)
_cell_length_c 41.6585(19)
_cell_measurement_reflns_used 9918
_cell_measurement_temperature 100(2)
_cell_measurement_theta_max 28.74
_cell_measurement_theta_min 2.37
_cell_volume 4998.6(3)
_computing_cell_refinement 'Bruker SAINT'
_computing_data_collection 'Bruker APEX2'
_computing_data_reduction 'Bruker SAINT'
_computing_molecular_graphics 'SHELXL-2013 (Sheldrick, 2013)'
_computing_publication_material 'SHELXL-2013 (Sheldrick, 2013)'
_computing_structure_refinement 'SHELXL-2013 (Sheldrick, 2013)'
_computing_structure_solution 'SHELXS-97 (Sheldrick, 2008)'
_diffrn_ambient_temperature 100(2)
_diffrn_measured_fraction_theta_full 0.999
_diffrn_measured_fraction_theta_max 0.998
_diffrn_radiation_type MoK\a
_diffrn_radiation_wavelength 0.71073
_diffrn_reflns_av_R_equivalents 0.0458
_diffrn_reflns_av_unetI/netI 0.0322
_diffrn_reflns_Laue_measured_fraction_full 0.999
_diffrn_reflns_Laue_measured_fraction_max 0.998
_diffrn_reflns_limit_h_max 14
_diffrn_reflns_limit_h_min -15
_diffrn_reflns_limit_k_max 15
_diffrn_reflns_limit_k_min -14
_diffrn_reflns_limit_l_max 56
_diffrn_reflns_limit_l_min -57
_diffrn_reflns_number 48759
_diffrn_reflns_point_group_measured_fraction_full 1.000
_diffrn_reflns_point_group_measured_fraction_max 0.998
_diffrn_reflns_theta_full 25.242
_diffrn_reflns_theta_max 29.397
_diffrn_reflns_theta_min 1.922
_exptl_absorpt_coefficient_mu 0.436
_exptl_absorpt_correction_T_max 0.9977
_exptl_absorpt_correction_T_min 0.8689
_exptl_absorpt_correction_type multi-scan
_exptl_absorpt_process_details
;
SADABS-2012/1 (Bruker,2012) was used for absorption correction.
wR2(int) was 0.0788 before and 0.0586 after correction.
The Ratio of minimum to maximum transmission is 0.8709.
The \l/2 correction factor is 0.0015.
;
_exptl_crystal_colour orange
_exptl_crystal_density_diffrn 1.362
_exptl_crystal_density_meas ?
_exptl_crystal_description plate
_exptl_crystal_F_000 2148
_exptl_crystal_size_max 0.438
_exptl_crystal_size_mid 0.342
_exptl_crystal_size_min 0.137
_refine_diff_density_max 0.771
_refine_diff_density_min -0.249
_refine_diff_density_rms 0.057
_refine_ls_abs_structure_details
;
 Flack x determined using 2388 quotients [(I+)-(I-)]/[(I+)+(I-)]
 (Parsons and Flack (2004), Acta Cryst. A60, s61).
;
_refine_ls_abs_structure_Flack 0.002(5)
_refine_ls_extinction_method none
_refine_ls_goodness_of_fit_ref 1.076
_refine_ls_hydrogen_treatment mixed
_refine_ls_matrix_type full
_refine_ls_number_parameters 343
_refine_ls_number_reflns 6887
_refine_ls_number_restraints 0
_refine_ls_restrained_S_all 1.076
_refine_ls_R_factor_all 0.0468
_refine_ls_R_factor_gt 0.0393
_refine_ls_shift/su_max 0.000
_refine_ls_shift/su_mean 0.000
_refine_ls_structure_factor_coef Fsqd
_refine_ls_weighting_details 'w=1/[\s^2^(Fo^2^)+(0.0371P)^2^+3.4931P] where P=(Fo^2^+2Fc^2^)/3'
_refine_ls_weighting_scheme calc
_refine_ls_wR_factor_gt 0.0911
_refine_ls_wR_factor_ref 0.0948
_reflns_Friedel_coverage 0.702
_reflns_Friedel_fraction_full 1.000
_reflns_Friedel_fraction_max 0.999
_reflns_number_gt 6192
_reflns_number_total 6887
_reflns_threshold_expression 'I > 2\s(I)'
_cod_data_source_file om5b00357_si_004.cif
_cod_data_source_block new5
_cod_depositor_comments
;
The following automatic conversions were performed:

'_chemical_melting_point' value 'not measured' was changed to '?' -
the value is undefined or not given.

'_exptl_crystal_density_meas' value 'not measured' was changed to '?'
- the value is perceived as not measured.

Automatic conversion script
Id: cif_fix_values 3271 2015-04-21 07:52:19Z andrius 
;
_cod_original_cell_volume 4998.6(4)
_cod_original_formula_sum 'C50 H65.39 B2 F8 Fe N4 O0.70 P2'
_cod_database_code 4086170
_shelx_space_group_comment
;
The symmetry employed for this shelxl refinement is uniquely defined
by the following loop, which should always be used as a source of
symmetry information in preference to the above space-group names.
They are only intended as comments.
;
_shelx_estimated_absorpt_t_min 0.832
_shelx_estimated_absorpt_t_max 0.943
_shelxl_version_number 2013-4

loop_
_space_group_symop_operation_xyz
'x, y, z'
'-x, -y, z+1/2'
'-y+1/2, x+1/2, z+3/4'
'y+1/2, -x+1/2, z+1/4'
'-x+1/2, y+1/2, -z+3/4'
'x+1/2, -y+1/2, -z+1/4'
'y, x, -z'
'-y, -x, -z+1/2'

loop_
_atom_site_label
_atom_site_type_symbol
_atom_site_fract_x
_atom_site_fract_y
_atom_site_fract_z
_atom_site_U_iso_or_equiv
_atom_site_adp_type
_atom_site_occupancy
_atom_site_site_symmetry_order
_atom_site_calc_flag
_atom_site_refinement_flags_posn
_atom_site_refinement_flags_adp
_atom_site_refinement_flags_occupancy
_atom_site_disorder_assembly
_atom_site_disorder_group
Fe1 Fe 0.22485(3) 0.22485(3) 0.0000 0.01442(12) Uani 1 2 d S T P . .
P1 P 0.10076(6) 0.13628(6) 0.03604(2) 0.01193(13) Uani 1 1 d . . . . .
N1 N 0.3575(2) 0.0948(2) 0.00679(5) 0.0174(4) Uani 1 1 d . . . . .
N2 N 0.3697(3) 0.3804(2) 0.04722(6) 0.0322(6) Uani 1 1 d . . . . .
C8 C 0.1725(2) 0.0231(2) 0.06174(6) 0.0123(5) Uani 1 1 d . . . . .
C9 C 0.1044(2) -0.0293(2) 0.08654(6) 0.0156(5) Uani 1 1 d . . . . .
H2 H 0.0223 -0.0044 0.0898 0.019 Uiso 1 1 calc R U . . .
C10 C 0.1553(3) -0.1176(2) 0.10653(6) 0.0179(5) Uani 1 1 d . . . . .
H3 H 0.1073 -0.1542 0.1229 0.022 Uiso 1 1 calc R U . . .
C11 C 0.2759(3) -0.1518(3) 0.10253(6) 0.0194(5) Uani 1 1 d . . . . .
H4 H 0.3116 -0.2101 0.1166 0.023 Uiso 1 1 calc R U . . .
C12 C 0.3445(3) -0.1010(3) 0.07801(6) 0.0174(5) Uani 1 1 d . . . . .
H5 H 0.4272 -0.1251 0.0753 0.021 Uiso 1 1 calc R U . . .
C13 C 0.2933(2) -0.0141(2) 0.05701(6) 0.0135(5) Uani 1 1 d . . . . .
C14 C 0.3735(2) 0.0219(3) 0.03074(6) 0.0164(5) Uani 1 1 d . . . . .
H7 H 0.4520 -0.0151 0.0314 0.020 Uiso 1 1 calc R U . . .
C15 C 0.4655(3) 0.0899(3) -0.01594(7) 0.0258(7) Uani 1 1 d . . . . .
H8 H 0.4409 0.1341 -0.0359 0.031 Uiso 1 1 calc R U . . .
C20 C 0.5007(3) -0.0397(3) -0.02590(7) 0.0300(7) Uani 1 1 d . . . . .
H9A H 0.4300 -0.0799 -0.0363 0.036 Uiso 1 1 calc R U . . .
H9B H 0.5231 -0.0876 -0.0066 0.036 Uiso 1 1 calc R U . . .
C19 C 0.6086(3) -0.0367(5) -0.04928(8) 0.0452(11) Uani 1 1 d . . . . .
H10A H 0.6319 -0.1211 -0.0552 0.054 Uiso 1 1 calc R U . . .
H10B H 0.5850 0.0073 -0.0691 0.054 Uiso 1 1 calc R U . . .
C18 C 0.7166(3) 0.0274(4) -0.03345(9) 0.0489(12) Uani 1 1 d . . . . .
H11A H 0.7414 -0.0182 -0.0140 0.059 Uiso 1 1 calc R U . . .
H11B H 0.7867 0.0286 -0.0484 0.059 Uiso 1 1 calc R U . . .
C17 C 0.6831(3) 0.1568(4) -0.02434(10) 0.0484(12) Uani 1 1 d . . . . .
H12A H 0.6634 0.2037 -0.0440 0.058 Uiso 1 1 calc R U . . .
H12B H 0.7538 0.1964 -0.0138 0.058 Uiso 1 1 calc R U . . .
C16 C 0.5734(3) 0.1594(3) -0.00159(9) 0.0328(8) Uani 1 1 d . . . . .
H13A H 0.5965 0.1220 0.0192 0.039 Uiso 1 1 calc R U . . .
H13B H 0.5493 0.2451 0.0025 0.039 Uiso 1 1 calc R U . . .
C1 C -0.0148(2) 0.0495(2) 0.01396(6) 0.0131(5) Uani 1 1 d . . . . .
H14A H -0.0537 -0.0113 0.0282 0.016 Uiso 1 1 calc R U . . .
H14B H -0.0788 0.1050 0.0057 0.016 Uiso 1 1 calc R U . . .
C2 C 0.0148(3) 0.2229(3) 0.06576(6) 0.0178(5) Uani 1 1 d . . . . .
C3 C 0.0767(3) 0.3018(3) 0.08649(7) 0.0251(6) Uani 1 1 d . . . . .
H16 H 0.1625 0.3120 0.0845 0.030 Uiso 1 1 calc R U . . .
C4 C 0.0137(4) 0.3651(3) 0.10994(8) 0.0360(8) Uani 1 1 d . . . . .
H17 H 0.0559 0.4206 0.1235 0.043 Uiso 1 1 calc R U . . .
C5 C -0.1102(4) 0.3480(3) 0.11376(8) 0.0386(9) Uani 1 1 d . . . . .
H18 H -0.1532 0.3922 0.1298 0.046 Uiso 1 1 calc R U . . .
C6 C -0.1719(3) 0.2667(3) 0.09429(8) 0.0317(7) Uani 1 1 d . . . . .
H19 H -0.2566 0.2527 0.0975 0.038 Uiso 1 1 calc R U . . .
C7 C -0.1102(3) 0.2052(3) 0.06995(7) 0.0225(6) Uani 1 1 d . . . . .
H20 H -0.1533 0.1512 0.0562 0.027 Uiso 1 1 calc R U . . .
C21 C 0.3097(3) 0.3203(3) 0.03073(7) 0.0238(6) Uani 1 1 d . . . . .
C22 C 0.4425(4) 0.4623(3) 0.06775(8) 0.0375(9) Uani 1 1 d . . . . .
C23 C 0.3622(4) 0.5014(3) 0.09633(9) 0.0405(9) Uani 1 1 d . . . . .
H23A H 0.2876 0.5403 0.0883 0.061 Uiso 1 1 calc R U . . .
H23B H 0.4073 0.5594 0.1098 0.061 Uiso 1 1 calc R U . . .
H23C H 0.3406 0.4294 0.1091 0.061 Uiso 1 1 calc R U . . .
C24 C 0.4774(4) 0.5716(4) 0.04805(11) 0.0504(11) Uani 1 1 d . . . . .
H24A H 0.5249 0.5451 0.0294 0.076 Uiso 1 1 calc R U . . .
H24B H 0.5267 0.6273 0.0611 0.076 Uiso 1 1 calc R U . . .
H24C H 0.4035 0.6137 0.0408 0.076 Uiso 1 1 calc R U . . .
C25 C 0.5515(4) 0.3900(4) 0.07872(10) 0.0422(9) Uani 1 1 d . . . . .
H25A H 0.5240 0.3201 0.0915 0.063 Uiso 1 1 calc R U . . .
H25B H 0.6045 0.4420 0.0918 0.063 Uiso 1 1 calc R U . . .
H25C H 0.5968 0.3606 0.0600 0.063 Uiso 1 1 calc R U . . .
O1 O 0.1826(6) 0.8174(6) 0.2500 0.074(2) Uani 0.698(7) 2 d S T P . .
H1W H 0.199(5) 0.753(5) 0.2390(13) 0.030(15) Uiso 0.698(7) 1 d . . P . .
B1 B 0.1960(3) 0.5920(4) 0.17555(9) 0.0275(8) Uani 1 1 d . . . . .
F1 F 0.1511(2) 0.4748(2) 0.17676(5) 0.0450(6) Uani 1 1 d . . . . .
F4A F 0.3167(3) 0.5974(4) 0.17591(10) 0.0382(10) Uani 0.698(7) 1 d . . P A 1
F3A F 0.1446(3) 0.6406(4) 0.14811(11) 0.0518(13) Uani 0.698(7) 1 d . . P A 1
F2A F 0.1420(3) 0.6466(4) 0.20264(9) 0.0536(13) Uani 0.698(7) 1 d . . P A 1
F2B F 0.2529(15) 0.6168(9) 0.2055(3) 0.109(7) Uani 0.302(7) 1 d . . P A 2
F3B F 0.1376(6) 0.6954(7) 0.1668(2) 0.035(2) Uani 0.302(7) 1 d . . P A 2
F4B F 0.3020(13) 0.5896(16) 0.1547(5) 0.137(9) Uani 0.302(7) 1 d . . P A 2

loop_
_atom_site_aniso_label
_atom_site_aniso_U_11
_atom_site_aniso_U_22
_atom_site_aniso_U_33
_atom_site_aniso_U_23
_atom_site_aniso_U_13
_atom_site_aniso_U_12
Fe1 0.01512(16) 0.01512(16) 0.0130(2) 0.00553(15) -0.00553(15) -0.0061(2)
P1 0.0139(3) 0.0109(3) 0.0109(3) 0.0011(2) -0.0022(2) -0.0010(2)
N1 0.0113(10) 0.0256(12) 0.0153(10) 0.0065(9) -0.0018(8) -0.0036(9)
N2 0.0415(17) 0.0260(14) 0.0290(13) 0.0090(11) -0.0224(12) -0.0142(12)
C8 0.0160(12) 0.0110(11) 0.0099(10) 0.0003(9) -0.0021(9) -0.0012(9)
C9 0.0164(12) 0.0161(12) 0.0142(11) -0.0002(10) 0.0012(10) 0.0016(9)
C10 0.0247(14) 0.0159(13) 0.0132(11) 0.0036(9) 0.0041(10) -0.0003(10)
C11 0.0272(14) 0.0160(13) 0.0150(11) 0.0033(10) 0.0015(11) 0.0056(11)
C12 0.0171(13) 0.0180(13) 0.0172(11) 0.0036(10) -0.0015(10) 0.0036(10)
C13 0.0167(13) 0.0130(11) 0.0108(10) 0.0015(9) -0.0021(9) -0.0010(9)
C14 0.0138(12) 0.0216(13) 0.0138(11) 0.0029(10) -0.0018(9) -0.0010(10)
C15 0.0101(12) 0.0475(19) 0.0197(13) 0.0188(13) 0.0016(10) 0.0000(12)
C20 0.0162(14) 0.054(2) 0.0198(14) 0.0067(14) 0.0008(11) 0.0072(13)
C19 0.0217(17) 0.088(3) 0.0255(16) 0.0162(19) 0.0054(14) 0.0181(19)
C18 0.0127(15) 0.090(3) 0.045(2) 0.038(2) 0.0095(15) 0.0119(18)
C17 0.0130(14) 0.072(3) 0.060(2) 0.048(2) 0.0010(15) -0.0020(16)
C16 0.0131(13) 0.044(2) 0.0412(17) 0.0284(16) -0.0053(13) -0.0057(13)
C1 0.0114(11) 0.0156(12) 0.0123(11) 0.0009(9) -0.0008(9) -0.0023(9)
C2 0.0271(14) 0.0125(12) 0.0137(11) 0.0010(10) -0.0008(10) 0.0054(11)
C3 0.0391(18) 0.0189(15) 0.0173(13) -0.0015(11) -0.0067(12) 0.0014(12)
C4 0.061(2) 0.0234(16) 0.0241(15) -0.0084(13) -0.0077(16) 0.0065(16)
C5 0.057(2) 0.0330(19) 0.0262(15) -0.0077(14) 0.0025(16) 0.0214(16)
C6 0.0317(17) 0.0349(18) 0.0285(15) 0.0008(14) 0.0056(13) 0.0159(14)
C7 0.0277(15) 0.0204(15) 0.0195(13) 0.0019(11) -0.0001(11) 0.0094(11)
C21 0.0283(16) 0.0213(14) 0.0218(13) 0.0121(11) -0.0118(12) -0.0084(11)
C22 0.047(2) 0.0334(19) 0.0318(17) 0.0072(14) -0.0264(16) -0.0192(15)
C23 0.047(2) 0.0318(19) 0.042(2) -0.0053(16) -0.0185(18) -0.0050(16)
C24 0.053(3) 0.035(2) 0.063(3) 0.0079(18) -0.032(2) -0.0194(18)
C25 0.040(2) 0.039(2) 0.048(2) -0.0073(17) -0.0237(17) 0.0014(16)
O1 0.080(4) 0.080(4) 0.063(5) -0.008(3) -0.008(3) 0.019(4)
B1 0.0262(18) 0.0304(19) 0.0259(17) 0.0045(15) -0.0015(13) 0.0031(14)
F1 0.0469(14) 0.0431(13) 0.0450(12) 0.0062(10) -0.0028(11) -0.0134(11)
F4A 0.0174(14) 0.042(2) 0.055(2) 0.0026(19) -0.0021(16) -0.0007(13)
F3A 0.0398(19) 0.063(3) 0.053(2) 0.040(2) -0.0109(18) -0.0070(18)
F2A 0.047(2) 0.064(2) 0.050(2) -0.0241(18) 0.0150(17) -0.0075(18)
F2B 0.167(16) 0.047(6) 0.115(10) -0.003(6) -0.114(11) 0.000(7)
F3B 0.025(3) 0.028(4) 0.052(5) 0.021(3) -0.001(3) 0.006(3)
F4B 0.069(9) 0.140(13) 0.200(17) 0.133(14) 0.101(11) 0.067(8)

loop_
_atom_type_symbol
_atom_type_description
_atom_type_scat_dispersion_real
_atom_type_scat_dispersion_imag
_atom_type_scat_source
C C 0.0033 0.0016 'International Tables Vol C Tables 4.2.6.8 and 6.1.1.4'
H H 0.0000 0.0000 'International Tables Vol C Tables 4.2.6.8 and 6.1.1.4'
B B 0.0013 0.0007 'International Tables Vol C Tables 4.2.6.8 and 6.1.1.4'
N N 0.0061 0.0033 'International Tables Vol C Tables 4.2.6.8 and 6.1.1.4'
F F 0.0171 0.0103 'International Tables Vol C Tables 4.2.6.8 and 6.1.1.4'
P P 0.1023 0.0942 'International Tables Vol C Tables 4.2.6.8 and 6.1.1.4'
Fe Fe 0.3463 0.8444 'International Tables Vol C Tables 4.2.6.8 and 6.1.1.4'
O O 0.0106 0.0060 'International Tables Vol C Tables 4.2.6.8 and 6.1.1.4'

loop_
_geom_angle_atom_site_label_1
_geom_angle_atom_site_label_2
_geom_angle_atom_site_label_3
_geom_angle
_geom_angle_site_symmetry_1
_geom_angle_site_symmetry_3
C21 Fe1 C21 85.13(17) . 7
C21 Fe1 N1 86.70(12) . .
C21 Fe1 N1 92.47(12) 7 .
C21 Fe1 N1 92.47(12) . 7
C21 Fe1 N1 86.70(12) 7 7
N1 Fe1 N1 178.88(13) . 7
C21 Fe1 P1 94.80(9) . .
C21 Fe1 P1 175.42(10) 7 .
N1 Fe1 P1 92.09(6) . .
N1 Fe1 P1 88.73(7) 7 .
C21 Fe1 P1 175.42(10) . 7
C21 Fe1 P1 94.79(9) 7 7
N1 Fe1 P1 88.73(7) . 7
N1 Fe1 P1 92.09(6) 7 7
P1 Fe1 P1 85.64(4) . 7
C8 P1 C2 100.29(12) . .
C8 P1 C1 103.93(12) . .
C2 P1 C1 104.73(12) . .
C8 P1 Fe1 115.29(9) . .
C2 P1 Fe1 122.83(10) . .
C1 P1 Fe1 107.87(8) . .
C14 N1 C15 110.8(2) . .
C14 N1 Fe1 129.21(19) . .
C15 N1 Fe1 119.38(17) . .
C21 N2 C22 177.2(3) . .
C9 C8 C13 119.3(2) . .
C9 C8 P1 119.0(2) . .
C13 C8 P1 121.66(19) . .
C10 C9 C8 120.9(2) . .
C11 C10 C9 119.9(2) . .
C10 C11 C12 119.9(3) . .
C11 C12 C13 120.9(3) . .
C8 C13 C12 119.1(2) . .
C8 C13 C14 126.7(2) . .
C12 C13 C14 114.1(2) . .
N1 C14 C13 131.7(3) . .
N1 C15 C20 113.6(3) . .
N1 C15 C16 110.0(3) . .
C20 C15 C16 111.9(3) . .
C15 C20 C19 110.4(3) . .
C18 C19 C20 109.5(3) . .
C17 C18 C19 110.6(3) . .
C18 C17 C16 111.3(3) . .
C15 C16 C17 110.9(3) . .
C1 C1 P1 107.60(12) 7 .
C7 C2 C3 119.1(3) . .
C7 C2 P1 121.3(2) . .
C3 C2 P1 119.4(2) . .
C4 C3 C2 120.3(3) . .
C5 C4 C3 120.3(3) . .
C4 C5 C6 120.0(3) . .
C5 C6 C7 120.2(3) . .
C6 C7 C2 120.0(3) . .
N2 C21 Fe1 173.5(3) . .
N2 C22 C24 107.8(3) . .
N2 C22 C25 106.6(3) . .
C24 C22 C25 112.6(3) . .
N2 C22 C23 108.0(3) . .
C24 C22 C23 110.3(4) . .
C25 C22 C23 111.4(3) . .
F4A B1 F1 113.5(3) . .
F3B B1 F1 128.5(4) . .
F4A B1 F3A 113.6(4) . .
F1 B1 F3A 104.2(3) . .
F4A B1 F2A 113.1(4) . .
F1 B1 F2A 102.5(3) . .
F3A B1 F2A 109.2(4) . .
F3B B1 F2B 106.5(7) . .
F1 B1 F2B 107.6(5) . .
F3B B1 F4B 103.5(6) . .
F1 B1 F4B 106.9(8) . .
F2B B1 F4B 100.2(12) . .

loop_
_geom_bond_atom_site_label_1
_geom_bond_atom_site_label_2
_geom_bond_distance
_geom_bond_site_symmetry_2
Fe1 C21 1.896(3) .
Fe1 C21 1.896(3) 7
Fe1 N1 2.054(2) .
Fe1 N1 2.054(2) 7
Fe1 P1 2.2458(7) .
Fe1 P1 2.2458(7) 7
P1 C8 1.817(3) .
P1 C2 1.823(3) .
P1 C1 1.831(2) .
N1 C14 1.290(3) .
N1 C15 1.516(3) .
N2 C21 1.157(4) .
N2 C22 1.474(4) .
C8 C9 1.397(3) .
C8 C13 1.399(4) .
C9 C10 1.392(4) .
C10 C11 1.383(4) .
C11 C12 1.385(4) .
C12 C13 1.409(3) .
C13 C14 1.458(3) .
C15 C20 1.528(5) .
C15 C16 1.528(4) .
C20 C19 1.532(4) .
C19 C18 1.526(6) .
C18 C17 1.512(7) .
C17 C16 1.531(5) .
C1 C1 1.531(5) 7
C2 C7 1.393(4) .
C2 C3 1.397(4) .
C3 C4 1.382(5) .
C4 C5 1.379(6) .
C5 C6 1.381(5) .
C6 C7 1.392(4) .
C22 C24 1.501(5) .
C22 C25 1.504(5) .
C22 C23 1.541(6) .
B1 F4A 1.324(5) .
B1 F3B 1.351(7) .
B1 F1 1.376(5) .
B1 F3A 1.381(5) .
B1 F2A 1.407(5) .
B1 F2B 1.420(10) .
B1 F4B 1.449(11) .

loop_
_geom_torsion_atom_site_label_1
_geom_torsion_atom_site_label_2
_geom_torsion_atom_site_label_3
_geom_torsion_atom_site_label_4
_geom_torsion
_geom_torsion_site_symmetry_4
C2 P1 C8 C9 40.9(2) .
C1 P1 C8 C9 -67.3(2) .
Fe1 P1 C8 C9 174.89(17) .
C2 P1 C8 C13 -140.1(2) .
C1 P1 C8 C13 111.7(2) .
Fe1 P1 C8 C13 -6.1(2) .
C13 C8 C9 C10 0.1(4) .
P1 C8 C9 C10 179.2(2) .
C8 C9 C10 C11 1.8(4) .
C9 C10 C11 C12 -2.0(4) .
C10 C11 C12 C13 0.3(4) .
C9 C8 C13 C12 -1.9(4) .
P1 C8 C13 C12 179.1(2) .
C9 C8 C13 C14 173.8(2) .
P1 C8 C13 C14 -5.2(4) .
C11 C12 C13 C8 1.7(4) .
C11 C12 C13 C14 -174.5(3) .
C15 N1 C14 C13 -173.7(3) .
Fe1 N1 C14 C13 15.8(4) .
C8 C13 C14 N1 1.8(5) .
C12 C13 C14 N1 177.6(3) .
C14 N1 C15 C20 50.9(3) .
Fe1 N1 C15 C20 -137.5(2) .
C14 N1 C15 C16 -75.4(3) .
Fe1 N1 C15 C16 96.2(2) .
N1 C15 C20 C19 178.9(2) .
C16 C15 C20 C19 -55.8(3) .
C15 C20 C19 C18 58.2(4) .
C20 C19 C18 C17 -59.8(4) .
C19 C18 C17 C16 58.2(4) .
N1 C15 C16 C17 -179.3(3) .
C20 C15 C16 C17 53.4(3) .
C18 C17 C16 C15 -54.4(4) .
C8 P1 C1 C1 -81.4(2) 7
C2 P1 C1 C1 173.8(2) 7
Fe1 P1 C1 C1 41.4(2) 7
C8 P1 C2 C7 -101.2(2) .
C1 P1 C2 C7 6.3(3) .
Fe1 P1 C2 C7 129.5(2) .
C8 P1 C2 C3 73.8(2) .
C1 P1 C2 C3 -178.7(2) .
Fe1 P1 C2 C3 -55.6(2) .
C7 C2 C3 C4 -2.6(4) .
P1 C2 C3 C4 -177.7(2) .
C2 C3 C4 C5 2.0(5) .
C3 C4 C5 C6 0.5(5) .
C4 C5 C6 C7 -2.5(5) .
C5 C6 C7 C2 1.8(5) .
C3 C2 C7 C6 0.7(4) .
P1 C2 C7 C6 175.7(2) .
